data_4337435
loop_
_publ_author_name
'Baya, Miguel'
'Bel\'io, Ursula'
'Mart\'in, Antonio'

_publ_section_title
;
 Synthesis, characterization, and computational study of complexes
 containing Pt&#x00B7;&#x00B7;&#x00B7;H hydrogen bonding interactions.
;
_journal_issue 1
_journal_name_full 'Inorganic chemistry'
_journal_page_first 189
_journal_page_last 200
_journal_paper_doi 10.1021/ic402036p
_journal_volume 53
_journal_year 2014
_chemical_formula_sum 'C76 H72 Cl4 F10 Li N5 O2 Pt2'
_chemical_formula_weight 1816.31
_chemical_name_systematic
; 
 ? 
;
_space_group_IT_number 2
_symmetry_cell_setting triclinic
_symmetry_space_group_name_Hall '-P 1'
_symmetry_space_group_name_H-M 'P -1'
_atom_sites_solution_hydrogens geom
_atom_sites_solution_primary direct
_atom_sites_solution_secondary difmap
_audit_creation_method SHELXL-97
_cell_angle_alpha 79.4060(10)
_cell_angle_beta 86.2450(10)
_cell_angle_gamma 81.7440(10)
_cell_formula_units_Z 2
_cell_length_a 13.84340(10)
_cell_length_b 14.2761(2)
_cell_length_c 18.7328(2)
_cell_measurement_reflns_used 46685
_cell_measurement_temperature 100(2)
_cell_measurement_theta_max 28.7832
_cell_measurement_theta_min 4.1387
_cell_volume 3598.43(7)
_computing_cell_refinement
;
CrysAlis RED, Oxford Diffraction Ltd.,
Version 1.171.33.55 (release 05-01-2010 CrysAlis171 .NET)
(compiled Jan  5 2010,16:28:46)
;
_computing_data_collection
;
CrysAlis CCD, Oxford Diffraction Ltd.,
Version 1.171.33.55 (release 05-01-2010 CrysAlis171 .NET)
(compiled Jan  5 2010,16:28:46)
;
_computing_data_reduction
;
CrysAlis RED, Oxford Diffraction Ltd.,
Version 1.171.33.55 (release 05-01-2010 CrysAlis171 .NET)
(compiled Jan  5 2010,16:28:46)
;
_computing_structure_refinement 'SHELXL-97 (Sheldrick, 1997)'
_computing_structure_solution 'SHELXS-97 (Sheldrick, 1990)'
_diffrn_ambient_temperature 100(2)
_diffrn_detector_area_resol_mean 16.0655
_diffrn_measured_fraction_theta_full 0.995
_diffrn_measured_fraction_theta_max 0.911
_diffrn_measurement_details
;
  1 omega  -98.00  -54.00   1.0000   15.0000
omega____ theta____ kappa____ phi______ frames
    -      -19.9615  155.0000 -117.0000 44

  2 omega  -89.00  -32.00   1.0000   15.0000
omega____ theta____ kappa____ phi______ frames
    -      -19.9615  179.0000  -30.0000 57

  3 omega    1.00   95.00   1.0000   15.0000
omega____ theta____ kappa____ phi______ frames
    -       22.1490   37.0000  -30.0000 94

  4 omega   -4.00   79.00   1.0000   15.0000
omega____ theta____ kappa____ phi______ frames
    -       22.1490 -119.0000 -179.0000 83

  5 omega   34.00   70.00   1.0000   15.0000
omega____ theta____ kappa____ phi______ frames
    -       22.1490  179.0000   90.0000 36

  6 omega   -8.00   96.00   1.0000   15.0000
omega____ theta____ kappa____ phi______ frames
    -       22.1490   37.0000 -120.0000 104

  7 omega -102.00  -32.00   1.0000   15.0000
omega____ theta____ kappa____ phi______ frames
    -      -19.9615  179.0000  150.0000 70

  8 omega  -52.00   54.00   1.0000   15.0000
omega____ theta____ kappa____ phi______ frames
    -      -19.9615   37.0000 -150.0000 106

  9 omega  -10.00   96.00   1.0000   15.0000
omega____ theta____ kappa____ phi______ frames
    -       22.1490   37.0000 -150.0000 106

 10 omega   34.00  102.00   1.0000   15.0000
omega____ theta____ kappa____ phi______ frames
    -       22.1490  179.0000   60.0000 68

 11 omega  -11.00   95.00   1.0000   15.0000
omega____ theta____ kappa____ phi______ frames
    -       22.1490   77.0000   60.0000 106

 12 omega  -92.00   13.00   1.0000   15.0000
omega____ theta____ kappa____ phi______ frames
    -      -19.9615  -77.0000  120.0000 105

 13 omega   34.00  102.00   1.0000   15.0000
omega____ theta____ kappa____ phi______ frames
    -       22.1490  179.0000 -180.0000 68

 14 omega  -11.00   95.00   1.0000   15.0000
omega____ theta____ kappa____ phi______ frames
    -       22.1490   77.0000  -90.0000 106

;
_diffrn_measurement_device_type 'Xcalibur, Sapphire3'
_diffrn_measurement_method 'w scans'
_diffrn_orient_matrix_UB_11 -0.0277886000
_diffrn_orient_matrix_UB_12 0.0310689000
_diffrn_orient_matrix_UB_13 -0.0275042000
_diffrn_orient_matrix_UB_21 0.0362720000
_diffrn_orient_matrix_UB_22 -0.0119956000
_diffrn_orient_matrix_UB_23 -0.0265698000
_diffrn_orient_matrix_UB_31 -0.0244341000
_diffrn_orient_matrix_UB_32 -0.0386332000
_diffrn_orient_matrix_UB_33 -0.0048778000
_diffrn_radiation_monochromator graphite
_diffrn_radiation_source 'Enhance (Mo) X-ray Source'
_diffrn_radiation_type MoK\a
_diffrn_radiation_wavelength 0.71073
_diffrn_reflns_av_R_equivalents 0.0340
_diffrn_reflns_av_sigmaI/netI 0.0326
_diffrn_reflns_limit_h_max 18
_diffrn_reflns_limit_h_min -18
_diffrn_reflns_limit_k_max 19
_diffrn_reflns_limit_k_min -19
_diffrn_reflns_limit_l_max 25
_diffrn_reflns_limit_l_min -25
_diffrn_reflns_number 77177
_diffrn_reflns_theta_full 25.00
_diffrn_reflns_theta_max 28.85
_diffrn_reflns_theta_min 4.21
_exptl_absorpt_coefficient_mu 4.108
_exptl_absorpt_correction_T_max 0.6841
_exptl_absorpt_correction_T_min 0.2594
_exptl_absorpt_correction_type multi-scan
_exptl_absorpt_process_details
;
CrysAlis RED, Oxford Diffraction Ltd.,
Version 1.171.33.55 (release 05-01-2010 CrysAlis171 .NET)
(compiled Jan  5 2010,16:28:46)
Empirical absorption correction using spherical harmonics,
 implemented in SCALE3 ABSPACK scaling algorithm.
;
_exptl_crystal_colour yellow
_exptl_crystal_density_diffrn 1.676
_exptl_crystal_density_method 'not measured'
_exptl_crystal_description prismatic
_exptl_crystal_F_000 1792
_exptl_crystal_size_max 0.45
_exptl_crystal_size_mid 0.30
_exptl_crystal_size_min 0.10
_refine_diff_density_max 1.874
_refine_diff_density_min -1.801
_refine_diff_density_rms 0.116
_refine_ls_extinction_method none
_refine_ls_goodness_of_fit_ref 1.024
_refine_ls_hydrogen_treatment constr
_refine_ls_matrix_type full
_refine_ls_number_parameters 937
_refine_ls_number_reflns 17183
_refine_ls_number_restraints 14
_refine_ls_restrained_S_all 1.026
_refine_ls_R_factor_all 0.0396
_refine_ls_R_factor_gt 0.0276
_refine_ls_shift/su_max 0.004
_refine_ls_shift/su_mean 0.000
_refine_ls_structure_factor_coef Fsqd
_refine_ls_weighting_details 'calc w=1/[\s^2^(Fo^2^)+(0.0500P)^2^+0.0000P] where P=(Fo^2^+2Fc^2^)/3'
_refine_ls_weighting_scheme calc
_refine_ls_wR_factor_gt 0.0745
_refine_ls_wR_factor_ref 0.0769
_reflns_number_gt 13581
_reflns_number_total 17183
_reflns_threshold_expression >2sigma(I)
_cod_data_source_file ic402036p_si_002.cif
_cod_data_source_block 4a
_cod_original_sg_symbol_H-M P-1
_cod_database_code 4337435

loop_
_symmetry_equiv_pos_as_xyz
'x, y, z'
'-x, -y, -z'

loop_
_atom_site_label
_atom_site_type_symbol
_atom_site_fract_x
_atom_site_fract_y
_atom_site_fract_z
_atom_site_U_iso_or_equiv
_atom_site_adp_type
_atom_site_occupancy
_atom_site_symmetry_multiplicity
_atom_site_calc_flag
_atom_site_refinement_flags
_atom_site_disorder_assembly
_atom_site_disorder_group
Pt1 Pt 0.086804(9) 0.893305(8) 0.775787(6) 0.01603(4) Uani 1 1 d . . .
Pt2 Pt 0.102365(9) 0.586529(8) 0.723932(6) 0.01557(4) Uani 1 1 d . . .
Li Li 0.2848(4) 0.7242(4) 0.7334(3) 0.0204(12) Uani 1 1 d . . .
F1 F 0.13384(14) 0.79082(13) 0.93971(10) 0.0229(4) Uani 1 1 d . . .
F2 F 0.28261(15) 0.79364(14) 1.02178(10) 0.0262(5) Uani 1 1 d . . .
F3 F 0.42191(16) 0.91036(16) 0.97416(12) 0.0350(5) Uani 1 1 d . . .
F4 F 0.40961(16) 1.02374(16) 0.84021(12) 0.0364(5) Uani 1 1 d . . .
F5 F 0.26228(15) 1.02143(14) 0.75514(10) 0.0275(5) Uani 1 1 d . . .
F6 F 0.27829(17) 0.41400(16) 0.72357(12) 0.0392(6) Uani 1 1 d . . .
F7 F 0.40978(19) 0.3708(2) 0.62008(15) 0.0605(8) Uani 1 1 d . . .
F8 F 0.40249(18) 0.4785(2) 0.48311(14) 0.0543(7) Uani 1 1 d . . .
F9 F 0.26260(18) 0.63151(18) 0.45354(12) 0.0401(6) Uani 1 1 d . . .
F10 F 0.12966(16) 0.67796(14) 0.55561(11) 0.0307(5) Uani 1 1 d . . .
N1 N -0.0242(2) 0.86901(19) 0.71476(15) 0.0197(6) Uani 1 1 d . . .
N2 N 0.3452(2) 0.7546(2) 0.63163(14) 0.0192(6) Uani 1 1 d . . .
N3 N -0.0008(2) 0.63524(18) 0.79893(14) 0.0168(6) Uani 1 1 d . . .
N4 N 0.3692(2) 0.68612(19) 0.82328(14) 0.0168(6) Uani 1 1 d . . .
O1 O 0.19975(17) 0.84081(16) 0.70629(12) 0.0203(5) Uani 1 1 d . . .
O2 O 0.22198(16) 0.61687(16) 0.77501(12) 0.0184(5) Uani 1 1 d . . .
C1 C 0.1896(2) 0.9057(2) 0.84261(18) 0.0191(7) Uani 1 1 d . . .
C2 C 0.2002(2) 0.8505(2) 0.91164(17) 0.0184(7) Uani 1 1 d . . .
C3 C 0.2765(2) 0.8503(2) 0.95582(17) 0.0200(7) Uani 1 1 d . . .
C4 C 0.3469(3) 0.9089(3) 0.93178(19) 0.0250(8) Uani 1 1 d . . .
C5 C 0.3405(3) 0.9664(3) 0.8641(2) 0.0263(8) Uani 1 1 d . . .
C6 C 0.2642(3) 0.9631(2) 0.82148(18) 0.0206(7) Uani 1 1 d . . .
C7 C -0.0172(3) 0.8218(2) 0.65864(17) 0.0232(8) Uani 1 1 d . . .
H7 H 0.0457 0.7988 0.6405 0.028 Uiso 1 1 calc R . .
C8 C -0.0994(3) 0.8053(2) 0.62613(18) 0.0249(8) Uani 1 1 d . . .
H8 H -0.0918 0.7712 0.5867 0.030 Uiso 1 1 calc R . .
C9 C -0.1911(3) 0.8380(2) 0.65071(19) 0.0271(8) Uani 1 1 d . . .
H9 H -0.2471 0.8284 0.6278 0.032 Uiso 1 1 calc R . .
C10 C -0.2011(3) 0.8864(2) 0.71084(19) 0.0234(8) Uani 1 1 d . . .
C11 C -0.2924(3) 0.9232(3) 0.7433(2) 0.0260(8) Uani 1 1 d . . .
H11 H -0.3519 0.9165 0.7234 0.031 Uiso 1 1 calc R . .
C12 C -0.2952(3) 0.9670(3) 0.8015(2) 0.0286(8) Uani 1 1 d . . .
H12 H -0.3567 0.9914 0.8211 0.034 Uiso 1 1 calc R . .
C13 C -0.2079(3) 0.9778(2) 0.83444(19) 0.0223(7) Uani 1 1 d . . .
C14 C -0.2079(3) 1.0223(3) 0.8963(2) 0.0285(8) Uani 1 1 d . . .
H14 H -0.2676 1.0490 0.9172 0.034 Uiso 1 1 calc R . .
C15 C -0.1203(3) 1.0262(3) 0.92553(19) 0.0275(8) Uani 1 1 d . . .
H15 H -0.1203 1.0560 0.9669 0.033 Uiso 1 1 calc R . .
C16 C -0.0307(3) 0.9875(2) 0.89599(18) 0.0213(7) Uani 1 1 d . . .
H16 H 0.0279 0.9902 0.9189 0.026 Uiso 1 1 calc R . .
C17 C -0.0252(2) 0.9453(2) 0.83404(17) 0.0163(6) Uani 1 1 d . . .
C18 C -0.1171(3) 0.9429(2) 0.80449(17) 0.0186(7) Uani 1 1 d . . .
C19 C -0.1155(3) 0.8987(2) 0.74206(17) 0.0189(7) Uani 1 1 d . . .
C20 C 0.4173(2) 0.7108(3) 0.59566(19) 0.0232(7) Uani 1 1 d . . .
C21 C 0.4363(3) 0.7402(3) 0.51986(19) 0.0272(8) Uani 1 1 d . . .
H21 H 0.4877 0.7058 0.4951 0.033 Uiso 1 1 calc R . .
C22 C 0.3800(3) 0.8181(3) 0.48313(19) 0.0282(8) Uani 1 1 d . . .
H22 H 0.3919 0.8378 0.4324 0.034 Uiso 1 1 calc R . .
C23 C 0.3041(3) 0.8697(3) 0.52016(18) 0.0252(8) Uani 1 1 d . . .
C24 C 0.2445(3) 0.9526(3) 0.4870(2) 0.0334(9) Uani 1 1 d . . .
H24 H 0.2541 0.9772 0.4367 0.040 Uiso 1 1 calc R . .
C25 C 0.1726(3) 0.9974(3) 0.5276(2) 0.0376(10) Uani 1 1 d . . .
H25 H 0.1325 1.0533 0.5051 0.045 Uiso 1 1 calc R . .
C26 C 0.1570(3) 0.9621(3) 0.6022(2) 0.0324(9) Uani 1 1 d . . .
H26 H 0.1071 0.9952 0.6291 0.039 Uiso 1 1 calc R . .
C27 C 0.2121(3) 0.8813(2) 0.63680(17) 0.0210(7) Uani 1 1 d . . .
C28 C 0.2882(3) 0.8343(2) 0.59554(17) 0.0193(7) Uani 1 1 d . . .
C29 C 0.4813(3) 0.6278(3) 0.6382(2) 0.0319(9) Uani 1 1 d . . .
H29A H 0.4581 0.6178 0.6893 0.048 Uiso 1 1 calc R . .
H29B H 0.5488 0.6422 0.6349 0.048 Uiso 1 1 calc R . .
H29C H 0.4788 0.5695 0.6182 0.048 Uiso 1 1 calc R . .
C30 C 0.1966(3) 0.5479(2) 0.64542(19) 0.0220(7) Uani 1 1 d . . .
C31 C 0.2710(3) 0.4712(3) 0.6568(2) 0.0280(8) Uani 1 1 d . . .
C32 C 0.3394(3) 0.4470(3) 0.6046(2) 0.0377(10) Uani 1 1 d . . .
C33 C 0.3365(3) 0.5008(3) 0.5355(2) 0.0362(10) Uani 1 1 d . . .
C34 C 0.2650(3) 0.5785(3) 0.5203(2) 0.0300(9) Uani 1 1 d . . .
C35 C 0.1974(3) 0.6002(3) 0.5751(2) 0.0244(8) Uani 1 1 d . . .
C36 C 0.0136(3) 0.6775(2) 0.85502(17) 0.0193(7) Uani 1 1 d . . .
H36 H 0.0784 0.6825 0.8661 0.023 Uiso 1 1 calc R . .
C37 C -0.0644(3) 0.7145(2) 0.89770(18) 0.0228(7) Uani 1 1 d . . .
H37 H -0.0522 0.7457 0.9362 0.027 Uiso 1 1 calc R . .
C38 C -0.1590(3) 0.7055(2) 0.88369(19) 0.0239(8) Uani 1 1 d . . .
H38 H -0.2123 0.7293 0.9129 0.029 Uiso 1 1 calc R . .
C39 C -0.1755(3) 0.6603(2) 0.82531(19) 0.0218(7) Uani 1 1 d . . .
C40 C -0.2697(3) 0.6471(3) 0.8049(2) 0.0285(8) Uani 1 1 d . . .
H40 H -0.3261 0.6661 0.8332 0.034 Uiso 1 1 calc R . .
C41 C -0.2795(3) 0.6077(3) 0.7457(2) 0.0290(9) Uani 1 1 d . . .
H41 H -0.3431 0.6000 0.7335 0.035 Uiso 1 1 calc R . .
C42 C -0.1974(3) 0.5773(2) 0.70087(19) 0.0236(8) Uani 1 1 d . . .
C43 C -0.2051(3) 0.5396(3) 0.6373(2) 0.0296(9) Uani 1 1 d . . .
H43 H -0.2667 0.5292 0.6231 0.036 Uiso 1 1 calc R . .
C44 C -0.1212(3) 0.5181(3) 0.5962(2) 0.0284(8) Uani 1 1 d . . .
H44 H -0.1264 0.4936 0.5530 0.034 Uiso 1 1 calc R . .
C45 C -0.0292(3) 0.5309(2) 0.61547(19) 0.0231(7) Uani 1 1 d . . .
H45 H 0.0260 0.5165 0.5845 0.028 Uiso 1 1 calc R . .
C46 C -0.0160(2) 0.5645(2) 0.67934(18) 0.0187(7) Uani 1 1 d . . .
C47 C -0.1038(2) 0.5874(2) 0.72067(18) 0.0186(7) Uani 1 1 d . . .
C48 C -0.0941(2) 0.6275(2) 0.78374(17) 0.0183(7) Uani 1 1 d . . .
C49 C 0.4415(2) 0.7223(2) 0.84628(18) 0.0203(7) Uani 1 1 d . . .
C50 C 0.4772(3) 0.6899(3) 0.9166(2) 0.0264(8) Uani 1 1 d . . .
H50 H 0.5279 0.7187 0.9322 0.032 Uiso 1 1 calc R . .
C51 C 0.4390(3) 0.6174(3) 0.96193(19) 0.0276(8) Uani 1 1 d . . .
H51 H 0.4634 0.5956 1.0092 0.033 Uiso 1 1 calc R . .
C52 C 0.3636(3) 0.5743(2) 0.93945(18) 0.0224(7) Uani 1 1 d . . .
C53 C 0.3201(3) 0.4977(3) 0.98213(19) 0.0298(9) Uani 1 1 d . . .
H53 H 0.3409 0.4719 1.0299 0.036 Uiso 1 1 calc R . .
C54 C 0.2480(3) 0.4614(3) 0.9541(2) 0.0334(9) Uani 1 1 d . . .
H54 H 0.2196 0.4096 0.9829 0.040 Uiso 1 1 calc R . .
C55 C 0.2144(3) 0.4979(2) 0.88411(19) 0.0247(8) Uani 1 1 d . . .
H55 H 0.1650 0.4696 0.8662 0.030 Uiso 1 1 calc R . .
C56 C 0.2521(2) 0.5750(2) 0.84066(18) 0.0188(7) Uani 1 1 d . . .
C57 C 0.3300(2) 0.6125(2) 0.86829(17) 0.0174(7) Uani 1 1 d . . .
C58 C 0.4860(3) 0.7984(2) 0.7925(2) 0.0251(8) Uani 1 1 d . . .
H58A H 0.4513 0.8111 0.7471 0.038 Uiso 1 1 calc R . .
H58B H 0.5550 0.7758 0.7829 0.038 Uiso 1 1 calc R . .
H58C H 0.4805 0.8577 0.8127 0.038 Uiso 1 1 calc R . .
N5 N 0.9858(2) 0.7462(2) 0.24785(16) 0.0301(7) Uani 1 1 d . . .
C59 C 0.9309(3) 0.6972(3) 0.3144(2) 0.0367(10) Uani 1 1 d . . .
H59A H 0.8974 0.6478 0.2992 0.044 Uiso 1 1 calc R . .
H59B H 0.9798 0.6632 0.3499 0.044 Uiso 1 1 calc R . .
C60 C 0.8560(4) 0.7602(3) 0.3534(2) 0.0482(12) Uani 1 1 d . . .
H60A H 0.7950 0.7763 0.3264 0.058 Uiso 1 1 calc R . .
H60B H 0.8811 0.8208 0.3563 0.058 Uiso 1 1 calc R . .
C61 C 0.8355(3) 0.7056(3) 0.4300(2) 0.0410(10) Uani 1 1 d . . .
H61A H 0.8936 0.7005 0.4593 0.049 Uiso 1 1 calc R . .
H61B H 0.8242 0.6396 0.4268 0.049 Uiso 1 1 calc R . .
C62 C 0.7467(4) 0.7547(4) 0.4685(3) 0.0522(13) Uani 1 1 d . . .
H62A H 0.7368 0.7174 0.5172 0.078 Uiso 1 1 calc R . .
H62B H 0.6885 0.7584 0.4405 0.078 Uiso 1 1 calc R . .
H62C H 0.7579 0.8198 0.4726 0.078 Uiso 1 1 calc R . .
C63 C 1.0496(4) 0.8140(3) 0.2683(2) 0.0398(11) Uani 1 1 d . B .
H63A H 1.0068 0.8701 0.2822 0.048 Uiso 1 1 calc R . .
H63B H 1.0896 0.8379 0.2248 0.048 Uiso 1 1 calc R . .
C64 C 1.1177(3) 0.7706(3) 0.3302(3) 0.0459(12) Uani 1 1 d D . .
H64A H 1.1423 0.7032 0.3256 0.055 Uiso 1 1 calc R A 1
H64B H 1.0796 0.7692 0.3769 0.055 Uiso 1 1 calc R A 1
C65 C 1.2058(4) 0.8245(4) 0.3328(3) 0.0483(19) Uani 0.70 1 d PD B 1
H65A H 1.2279 0.8123 0.3833 0.058 Uiso 0.70 1 calc PR B 1
H65B H 1.1850 0.8944 0.3188 0.058 Uiso 0.70 1 calc PR B 1
C66 C 1.2920(5) 0.7939(5) 0.2820(4) 0.060(2) Uani 0.70 1 d PD B 1
H66A H 1.3458 0.8304 0.2855 0.091 Uiso 0.70 1 calc PR B 1
H66B H 1.2709 0.8068 0.2318 0.091 Uiso 0.70 1 calc PR B 1
H66C H 1.3142 0.7250 0.2964 0.091 Uiso 0.70 1 calc PR B 1
C65' C 1.1412(11) 0.8495(9) 0.3688(8) 0.048(4) Uani 0.30 1 d PD B 2
H65C H 1.1388 0.9119 0.3351 0.058 Uiso 0.30 1 calc PR B 2
H65D H 1.2065 0.8327 0.3898 0.058 Uiso 0.30 1 calc PR B 2
C66' C 1.0600(11) 0.8530(16) 0.4289(9) 0.076(6) Uani 0.30 1 d PD B 2
H66D H 1.0690 0.9020 0.4574 0.114 Uiso 0.30 1 calc PR B 2
H66E H 1.0630 0.7901 0.4608 0.114 Uiso 0.30 1 calc PR B 2
H66F H 0.9962 0.8693 0.4067 0.114 Uiso 0.30 1 calc PR B 2
C67 C 1.0475(3) 0.6668(2) 0.2153(2) 0.0283(8) Uani 1 1 d . . .
H67A H 1.0038 0.6223 0.2049 0.034 Uiso 1 1 calc R . .
H67B H 1.0927 0.6300 0.2525 0.034 Uiso 1 1 calc R . .
C68 C 1.1074(3) 0.6978(3) 0.1464(2) 0.0364(10) Uani 1 1 d . . .
H68A H 1.1631 0.7276 0.1585 0.044 Uiso 1 1 calc R . .
H68B H 1.0663 0.7467 0.1126 0.044 Uiso 1 1 calc R . .
C69 C 1.1457(3) 0.6125(3) 0.1093(2) 0.0339(9) Uani 1 1 d . . .
H69A H 1.1771 0.5597 0.1457 0.041 Uiso 1 1 calc R . .
H69B H 1.1962 0.6318 0.0717 0.041 Uiso 1 1 calc R . .
C70 C 1.0661(3) 0.5755(3) 0.0738(2) 0.0370(10) Uani 1 1 d . . .
H70A H 1.0951 0.5211 0.0508 0.055 Uiso 1 1 calc R . .
H70B H 1.0355 0.6270 0.0369 0.055 Uiso 1 1 calc R . .
H70C H 1.0167 0.5545 0.1109 0.055 Uiso 1 1 calc R . .
C71 C 0.9156(4) 0.8063(3) 0.1927(3) 0.0471(12) Uani 1 1 d . D .
H71A H 0.9539 0.8404 0.1522 0.057 Uiso 1 1 calc R . .
H71B H 0.8741 0.8554 0.2162 0.057 Uiso 1 1 calc R . .
C72 C 0.8495(4) 0.7481(5) 0.1615(3) 0.0738(19) Uani 1 1 d D . .
H72A H 0.8903 0.7172 0.1247 0.089 Uiso 1 1 calc R C 1
H72B H 0.8354 0.6954 0.2015 0.089 Uiso 1 1 calc R C 1
C73 C 0.7532(4) 0.7875(5) 0.1271(4) 0.050(2) Uani 0.60 1 d PD D 1
H73A H 0.7086 0.8248 0.1583 0.060 Uiso 0.60 1 calc PR D 1
H73B H 0.7201 0.7364 0.1138 0.060 Uiso 0.60 1 calc PR D 1
C74 C 0.7928(7) 0.8518(5) 0.0603(4) 0.045(2) Uani 0.60 1 d PD D 1
H74A H 0.7383 0.8861 0.0309 0.067 Uiso 0.60 1 calc PR D 1
H74B H 0.8369 0.8122 0.0313 0.067 Uiso 0.60 1 calc PR D 1
H74C H 0.8285 0.8985 0.0760 0.067 Uiso 0.60 1 calc PR D 1
C73' C 0.8213(9) 0.8248(7) 0.0925(6) 0.051(4) Uani 0.40 1 d PDU D 2
H73C H 0.8084 0.8891 0.1066 0.061 Uiso 0.40 1 calc PR D 2
H73D H 0.8777 0.8251 0.0571 0.061 Uiso 0.40 1 calc PR D 2
C74' C 0.7311(7) 0.8074(7) 0.0550(5) 0.034(2) Uani 0.40 1 d PD D 2
H74D H 0.7176 0.8582 0.0126 0.051 Uiso 0.40 1 calc PR D 2
H74E H 0.6745 0.8082 0.0892 0.051 Uiso 0.40 1 calc PR D 2
H74F H 0.7439 0.7448 0.0393 0.051 Uiso 0.40 1 calc PR D 2
Cl1 Cl 0.52442(9) 0.93188(9) 0.59648(6) 0.0495(3) Uani 1 1 d . . .
Cl2 Cl 0.45444(10) 1.09684(11) 0.66667(6) 0.0656(4) Uani 1 1 d . . .
C75 C 0.4275(4) 1.0215(4) 0.6088(3) 0.0602(14) Uani 1 1 d . . .
H75A H 0.3696 0.9907 0.6292 0.072 Uiso 1 1 calc R . .
H75B H 0.4106 1.0609 0.5609 0.072 Uiso 1 1 calc R . .
Cl3 Cl 0.43894(13) 0.55773(13) 0.18041(9) 0.0873(5) Uani 1 1 d . . .
Cl4 Cl 0.49225(15) 0.74439(14) 0.12046(13) 0.1137(7) Uani 1 1 d . . .
C76 C 0.5300(4) 0.6314(4) 0.1724(4) 0.0768(18) Uani 1 1 d . . .
H76A H 0.5895 0.6007 0.1490 0.092 Uiso 1 1 calc R . .
H76B H 0.5465 0.6393 0.2213 0.092 Uiso 1 1 calc R . .

loop_
_atom_site_aniso_label
_atom_site_aniso_U_11
_atom_site_aniso_U_22
_atom_site_aniso_U_33
_atom_site_aniso_U_23
_atom_site_aniso_U_13
_atom_site_aniso_U_12
Pt1 0.02161(8) 0.01442(7) 0.01127(7) -0.00208(5) 0.00003(5) -0.00028(5)
Pt2 0.01588(7) 0.01488(7) 0.01672(7) -0.00365(5) -0.00181(5) -0.00300(5)
Li 0.022(3) 0.017(3) 0.022(3) -0.004(2) 0.001(2) -0.003(2)
F1 0.0273(11) 0.0240(10) 0.0177(10) -0.0003(8) -0.0018(8) -0.0085(8)
F2 0.0315(12) 0.0289(11) 0.0170(10) -0.0012(8) -0.0066(9) -0.0012(9)
F3 0.0261(12) 0.0488(14) 0.0345(12) -0.0121(10) -0.0087(10) -0.0096(10)
F4 0.0338(13) 0.0424(13) 0.0373(13) -0.0082(10) 0.0054(10) -0.0211(11)
F5 0.0324(12) 0.0269(11) 0.0221(11) 0.0010(8) 0.0052(9) -0.0092(9)
F6 0.0392(14) 0.0422(13) 0.0335(13) -0.0115(11) -0.0100(11) 0.0135(11)
F7 0.0409(16) 0.081(2) 0.0578(18) -0.0356(16) -0.0111(13) 0.0325(14)
F8 0.0338(14) 0.094(2) 0.0431(15) -0.0436(15) 0.0078(11) 0.0003(14)
F9 0.0475(15) 0.0554(15) 0.0243(12) -0.0138(11) 0.0070(10) -0.0244(12)
F10 0.0383(13) 0.0245(11) 0.0272(11) -0.0021(9) 0.0033(10) -0.0027(9)
N1 0.0280(16) 0.0155(13) 0.0147(14) -0.0008(11) -0.0044(12) -0.0006(12)
N2 0.0199(15) 0.0263(15) 0.0137(13) -0.0064(11) 0.0007(11) -0.0080(12)
N3 0.0211(15) 0.0115(12) 0.0167(14) 0.0002(10) -0.0001(11) -0.0020(11)
N4 0.0158(14) 0.0198(13) 0.0149(13) -0.0044(11) 0.0017(11) -0.0017(11)
O1 0.0260(13) 0.0186(11) 0.0131(11) 0.0000(9) 0.0046(9) 0.0016(10)
O2 0.0160(12) 0.0227(12) 0.0172(11) -0.0013(9) -0.0050(9) -0.0060(9)
C1 0.0195(17) 0.0160(15) 0.0215(17) -0.0070(13) 0.0015(14) 0.0020(13)
C2 0.0206(17) 0.0190(16) 0.0169(16) -0.0064(13) 0.0012(13) -0.0035(13)
C3 0.0231(18) 0.0198(16) 0.0155(16) -0.0035(13) 0.0010(13) 0.0016(13)
C4 0.0228(19) 0.0309(19) 0.0233(18) -0.0113(15) -0.0029(15) -0.0012(15)
C5 0.0240(19) 0.0278(19) 0.030(2) -0.0111(15) 0.0093(16) -0.0093(15)
C6 0.0226(18) 0.0219(17) 0.0165(16) -0.0034(13) 0.0042(14) -0.0029(14)
C7 0.040(2) 0.0144(15) 0.0145(16) -0.0013(12) -0.0022(15) -0.0019(15)
C8 0.043(2) 0.0157(16) 0.0156(17) -0.0015(13) -0.0078(16) -0.0031(15)
C9 0.042(2) 0.0189(17) 0.0212(18) 0.0010(14) -0.0111(17) -0.0077(16)
C10 0.032(2) 0.0171(16) 0.0204(17) 0.0007(13) -0.0059(15) -0.0047(14)
C11 0.0212(19) 0.0299(19) 0.0269(19) -0.0011(15) -0.0090(15) -0.0042(15)
C12 0.023(2) 0.033(2) 0.028(2) -0.0020(16) -0.0031(16) -0.0014(16)
C13 0.0229(19) 0.0214(17) 0.0232(18) -0.0050(14) -0.0049(15) -0.0015(14)
C14 0.026(2) 0.034(2) 0.0246(19) -0.0097(16) 0.0037(15) 0.0016(16)
C15 0.031(2) 0.032(2) 0.0201(18) -0.0108(15) -0.0010(15) 0.0024(16)
C16 0.0244(19) 0.0234(17) 0.0156(16) -0.0040(13) -0.0030(14) 0.0001(14)
C17 0.0195(17) 0.0139(15) 0.0143(15) -0.0004(12) 0.0013(13) -0.0016(12)
C18 0.0249(18) 0.0139(15) 0.0156(16) 0.0006(12) -0.0021(13) -0.0020(13)
C19 0.0250(18) 0.0124(14) 0.0172(16) 0.0022(12) -0.0027(14) -0.0011(13)
C20 0.0164(17) 0.0325(19) 0.0241(18) -0.0108(15) -0.0032(14) -0.0056(14)
C21 0.0220(19) 0.042(2) 0.0220(18) -0.0143(16) 0.0065(15) -0.0100(16)
C22 0.031(2) 0.043(2) 0.0137(17) -0.0066(15) 0.0053(15) -0.0183(17)
C23 0.032(2) 0.0300(19) 0.0154(17) -0.0025(14) 0.0025(15) -0.0137(16)
C24 0.049(3) 0.032(2) 0.0165(18) 0.0047(15) 0.0014(17) -0.0095(18)
C25 0.057(3) 0.026(2) 0.024(2) 0.0084(16) -0.0021(19) -0.0005(19)
C26 0.049(3) 0.0223(18) 0.0203(19) -0.0016(14) 0.0109(17) 0.0048(17)
C27 0.032(2) 0.0197(16) 0.0118(15) -0.0021(13) 0.0025(14) -0.0074(14)
C28 0.0240(18) 0.0211(16) 0.0137(16) -0.0016(13) -0.0014(13) -0.0075(14)
C29 0.029(2) 0.043(2) 0.0233(19) -0.0109(17) 0.0005(16) 0.0033(17)
C30 0.0207(18) 0.0252(18) 0.0237(18) -0.0117(14) 0.0001(14) -0.0065(14)
C31 0.026(2) 0.035(2) 0.0250(19) -0.0116(16) -0.0094(16) 0.0020(16)
C32 0.023(2) 0.048(2) 0.046(3) -0.027(2) -0.0095(18) 0.0080(18)
C33 0.024(2) 0.059(3) 0.033(2) -0.028(2) 0.0039(17) -0.0077(19)
C34 0.030(2) 0.043(2) 0.0242(19) -0.0169(17) 0.0012(16) -0.0153(18)
C35 0.0224(19) 0.0261(18) 0.0288(19) -0.0127(15) 0.0027(15) -0.0092(15)
C36 0.0249(18) 0.0149(15) 0.0176(16) -0.0002(12) -0.0032(14) -0.0033(13)
C37 0.034(2) 0.0183(16) 0.0143(16) -0.0003(13) 0.0011(14) -0.0019(14)
C38 0.0253(19) 0.0197(17) 0.0202(18) 0.0050(13) 0.0060(15) 0.0043(14)
C39 0.0235(19) 0.0163(16) 0.0219(18) 0.0046(13) -0.0010(14) -0.0004(13)
C40 0.0201(19) 0.0304(19) 0.029(2) 0.0047(16) 0.0022(15) 0.0029(15)
C41 0.0165(18) 0.0283(19) 0.040(2) 0.0024(16) -0.0100(16) -0.0016(15)
C42 0.0211(18) 0.0205(17) 0.0283(19) 0.0026(14) -0.0053(15) -0.0068(14)
C43 0.026(2) 0.0293(19) 0.035(2) -0.0026(16) -0.0121(17) -0.0068(16)
C44 0.036(2) 0.0229(18) 0.028(2) -0.0058(15) -0.0124(17) -0.0050(16)
C45 0.028(2) 0.0166(16) 0.0264(19) -0.0050(14) -0.0042(15) -0.0053(14)
C46 0.0182(17) 0.0116(14) 0.0257(18) -0.0009(13) -0.0053(14) -0.0010(12)
C47 0.0194(17) 0.0137(14) 0.0216(17) 0.0015(12) -0.0033(14) -0.0033(13)
C48 0.0180(17) 0.0165(15) 0.0180(16) 0.0047(12) -0.0027(13) -0.0036(13)
C49 0.0150(17) 0.0230(17) 0.0243(18) -0.0097(14) -0.0003(14) -0.0006(13)
C50 0.0186(18) 0.035(2) 0.0281(19) -0.0141(16) -0.0066(15) 0.0014(15)
C51 0.024(2) 0.040(2) 0.0177(17) -0.0056(15) -0.0063(15) 0.0030(16)
C52 0.0219(18) 0.0287(18) 0.0139(16) -0.0007(13) -0.0001(14) 0.0015(14)
C53 0.029(2) 0.038(2) 0.0152(17) 0.0083(15) 0.0008(15) 0.0041(17)
C54 0.031(2) 0.030(2) 0.032(2) 0.0132(16) 0.0033(17) -0.0017(17)
C55 0.0209(18) 0.0242(18) 0.0270(19) 0.0019(14) 0.0006(15) -0.0058(14)
C56 0.0173(17) 0.0196(16) 0.0186(16) -0.0018(13) -0.0001(13) -0.0013(13)
C57 0.0173(17) 0.0205(16) 0.0130(15) -0.0017(12) -0.0006(13) 0.0001(13)
C58 0.0175(18) 0.0262(18) 0.033(2) -0.0091(15) -0.0004(15) -0.0037(14)
N5 0.041(2) 0.0204(15) 0.0283(17) -0.0053(13) -0.0085(15) 0.0012(14)
C59 0.050(3) 0.0223(19) 0.041(2) -0.0129(17) -0.005(2) -0.0049(18)
C60 0.059(3) 0.047(3) 0.035(2) -0.011(2) -0.006(2) 0.014(2)
C61 0.051(3) 0.040(2) 0.034(2) -0.0164(19) -0.007(2) 0.004(2)
C62 0.064(3) 0.055(3) 0.040(3) -0.024(2) 0.007(2) 0.000(3)
C63 0.068(3) 0.0175(18) 0.035(2) -0.0010(16) -0.012(2) -0.0103(19)
C64 0.052(3) 0.035(2) 0.053(3) -0.005(2) -0.019(2) -0.009(2)
C65 0.076(5) 0.026(3) 0.047(4) 0.000(3) -0.032(4) -0.017(3)
C66 0.072(6) 0.041(4) 0.069(5) 0.000(4) -0.019(4) -0.014(4)
C65' 0.052(10) 0.037(8) 0.059(11) -0.010(7) -0.007(9) -0.010(7)
C66' 0.051(11) 0.122(18) 0.060(12) -0.040(12) -0.023(10) 0.012(11)
C67 0.030(2) 0.0197(17) 0.035(2) -0.0052(15) -0.0013(17) -0.0044(15)
C68 0.041(2) 0.0216(19) 0.046(2) -0.0017(17) 0.005(2) -0.0100(17)
C69 0.034(2) 0.0263(19) 0.038(2) 0.0003(17) 0.0097(18) -0.0061(17)
C70 0.049(3) 0.030(2) 0.027(2) -0.0005(16) 0.0016(18) 0.0035(18)
C71 0.057(3) 0.036(2) 0.046(3) -0.015(2) -0.027(2) 0.022(2)
C72 0.042(3) 0.147(6) 0.038(3) -0.036(3) -0.004(2) -0.007(3)
C73 0.039(5) 0.040(4) 0.068(6) -0.008(4) 0.002(4) -0.003(4)
C74 0.069(6) 0.028(4) 0.036(5) -0.010(4) 0.019(4) -0.002(4)
C73' 0.067(8) 0.036(6) 0.047(7) -0.009(5) -0.030(6) 0.011(6)
C74' 0.060(7) 0.023(5) 0.019(5) -0.003(4) -0.011(5) -0.001(5)
Cl1 0.0445(7) 0.0662(8) 0.0386(6) 0.0020(5) -0.0139(5) -0.0193(6)
Cl2 0.0666(9) 0.1045(11) 0.0400(7) -0.0267(7) 0.0236(6) -0.0525(8)
C75 0.050(3) 0.087(4) 0.052(3) -0.028(3) -0.010(3) -0.014(3)
Cl3 0.0912(12) 0.0947(12) 0.0758(11) -0.0007(9) 0.0066(9) -0.0348(10)
Cl4 0.0927(14) 0.0860(13) 0.154(2) 0.0053(13) -0.0196(14) -0.0108(11)
C76 0.047(3) 0.086(4) 0.091(5) -0.003(4) -0.020(3) 0.000(3)

loop_
_atom_type_symbol
_atom_type_description
_atom_type_scat_dispersion_real
_atom_type_scat_dispersion_imag
_atom_type_scat_source
C C 0.0033 0.0016 'International Tables Vol C Tables 4.2.6.8 and 6.1.1.4'
H H 0.0000 0.0000 'International Tables Vol C Tables 4.2.6.8 and 6.1.1.4'
N N 0.0061 0.0033 'International Tables Vol C Tables 4.2.6.8 and 6.1.1.4'
O O 0.0106 0.0060 'International Tables Vol C Tables 4.2.6.8 and 6.1.1.4'
F F 0.0171 0.0103 'International Tables Vol C Tables 4.2.6.8 and 6.1.1.4'
Pt Pt -1.7033 8.3905 'International Tables Vol C Tables 4.2.6.8 and 6.1.1.4'
Cl Cl 0.1484 0.1585 'International Tables Vol C Tables 4.2.6.8 and 6.1.1.4'
Li Li -0.0003 0.0001 'International Tables Vol C Tables 4.2.6.8 and 6.1.1.4'

loop_
_geom_angle_atom_site_label_1
_geom_angle_atom_site_label_2
_geom_angle_atom_site_label_3
_geom_angle
C17 Pt1 C1 96.04(13)
C17 Pt1 N1 81.98(12)
C1 Pt1 N1 174.03(12)
C17 Pt1 O1 175.51(11)
C1 Pt1 O1 88.09(11)
N1 Pt1 O1 94.09(10)
C46 Pt2 C30 95.92(14)
C46 Pt2 N3 81.75(13)
C30 Pt2 N3 175.35(12)
C46 Pt2 O2 176.02(11)
C30 Pt2 O2 87.66(11)
N3 Pt2 O2 94.55(10)
O2 Li O1 115.0(3)
O2 Li N2 128.2(3)
O1 Li N2 85.1(2)
O2 Li N4 84.8(2)
O1 Li N4 127.2(3)
N2 Li N4 121.7(3)
O2 Li C56 26.65(12)
O1 Li C56 127.0(3)
N2 Li C56 142.2(3)
N4 Li C56 58.31(17)
O2 Li C27 127.7(3)
O1 Li C27 26.74(13)
N2 Li C27 58.49(18)
N4 Li C27 141.1(3)
C56 Li C27 149.0(3)
O2 Li C28 133.1(3)
O1 Li C28 56.85(17)
N2 Li C28 28.46(13)
N4 Li C28 139.6(3)
C56 Li C28 158.8(2)
C27 Li C28 30.13(12)
O2 Li C57 56.84(17)
O1 Li C57 132.0(3)
N2 Li C57 139.9(3)
N4 Li C57 28.19(13)
C56 Li C57 30.21(11)
C27 Li C57 157.6(2)
C28 Li C57 166.2(3)
C7 N1 C19 118.3(3)
C7 N1 Pt1 128.6(3)
C19 N1 Pt1 112.7(2)
C20 N2 C28 119.1(3)
C20 N2 Li 133.5(3)
C28 N2 Li 107.1(3)
C36 N3 C48 118.8(3)
C36 N3 Pt2 128.1(2)
C48 N3 Pt2 113.0(2)
C49 N4 C57 118.9(3)
C49 N4 Li 133.9(3)
C57 N4 Li 106.8(3)
C27 O1 Li 113.3(3)
C27 O1 Pt1 123.0(2)
Li O1 Pt1 123.3(2)
C56 O2 Li 113.8(3)
C56 O2 Pt2 126.1(2)
Li O2 Pt2 119.5(2)
C2 C1 C6 113.3(3)
C2 C1 Pt1 123.2(3)
C6 C1 Pt1 123.2(2)
F1 C2 C3 115.4(3)
F1 C2 C1 120.3(3)
C3 C2 C1 124.3(3)
F2 C3 C4 119.8(3)
F2 C3 C2 120.9(3)
C4 C3 C2 119.3(3)
F3 C4 C3 120.4(3)
F3 C4 C5 120.1(3)
C3 C4 C5 119.5(3)
F4 C5 C6 121.1(3)
F4 C5 C4 119.7(3)
C6 C5 C4 119.2(3)
F5 C6 C5 116.3(3)
F5 C6 C1 119.3(3)
C5 C6 C1 124.3(3)
N1 C7 C8 122.0(4)
C9 C8 C7 120.4(3)
C8 C9 C10 119.0(3)
C19 C10 C9 117.7(3)
C19 C10 C11 117.0(3)
C9 C10 C11 125.2(3)
C12 C11 C10 121.3(3)
C11 C12 C13 121.8(4)
C18 C13 C14 117.8(3)
C18 C13 C12 118.9(3)
C14 C13 C12 123.4(3)
C15 C14 C13 119.0(3)
C14 C15 C16 122.0(3)
C17 C16 C15 121.9(3)
C16 C17 C18 114.9(3)
C16 C17 Pt1 132.1(3)
C18 C17 Pt1 113.0(2)
C13 C18 C19 118.6(3)
C13 C18 C17 124.3(3)
C19 C18 C17 117.0(3)
N1 C19 C10 122.4(3)
N1 C19 C18 115.2(3)
C10 C19 C18 122.4(3)
N2 C20 C21 122.3(3)
N2 C20 C29 117.3(3)
C21 C20 C29 120.4(3)
C22 C21 C20 119.4(3)
C21 C22 C23 120.3(3)
C24 C23 C22 124.0(3)
C24 C23 C28 119.1(3)
C22 C23 C28 116.9(3)
C25 C24 C23 119.6(3)
C24 C25 C26 121.2(4)
C27 C26 C25 121.5(4)
O1 C27 C26 125.4(3)
O1 C27 C28 116.5(3)
C26 C27 C28 118.1(3)
O1 C27 Li 39.92(19)
C26 C27 Li 165.0(3)
C28 C27 Li 76.6(2)
N2 C28 C23 122.0(3)
N2 C28 C27 117.5(3)
C23 C28 C27 120.5(3)
N2 C28 Li 44.48(19)
C23 C28 Li 165.6(3)
C27 C28 Li 73.3(2)
C31 C30 C35 113.7(3)
C31 C30 Pt2 123.7(3)
C35 C30 Pt2 122.5(3)
F6 C31 C32 116.1(3)
F6 C31 C30 119.5(3)
C32 C31 C30 124.4(4)
F7 C32 C31 120.8(4)
F7 C32 C33 119.6(4)
C31 C32 C33 119.7(4)
F8 C33 C34 119.9(4)
F8 C33 C32 120.9(4)
C34 C33 C32 119.2(4)
F9 C34 C33 119.4(4)
F9 C34 C35 121.6(4)
C33 C34 C35 119.1(4)
F10 C35 C34 115.3(3)
F10 C35 C30 120.7(3)
C34 C35 C30 124.1(4)
N3 C36 C37 121.9(3)
C38 C37 C36 119.8(3)
C37 C38 C39 119.1(3)
C48 C39 C38 117.8(3)
C48 C39 C40 117.6(3)
C38 C39 C40 124.6(3)
C41 C40 C39 120.8(4)
C40 C41 C42 122.4(3)
C47 C42 C43 118.0(3)
C47 C42 C41 118.0(3)
C43 C42 C41 123.9(3)
C44 C43 C42 118.6(3)
C43 C44 C45 122.7(3)
C44 C45 C46 121.6(4)
C45 C46 C47 114.9(3)
C45 C46 Pt2 132.0(3)
C47 C46 Pt2 113.1(2)
C42 C47 C48 119.2(3)
C42 C47 C46 124.1(3)
C48 C47 C46 116.6(3)
N3 C48 C39 122.6(3)
N3 C48 C47 115.5(3)
C39 C48 C47 121.9(3)
N4 C49 C50 121.9(3)
N4 C49 C58 116.4(3)
C50 C49 C58 121.7(3)
C51 C50 C49 119.9(3)
C50 C51 C52 120.6(3)
C51 C52 C53 124.8(3)
C51 C52 C57 116.1(3)
C53 C52 C57 119.1(3)
C54 C53 C52 119.4(3)
C53 C54 C55 122.2(3)
C56 C55 C54 120.9(3)
O2 C56 C55 125.1(3)
O2 C56 C57 117.1(3)
C55 C56 C57 117.7(3)
O2 C56 Li 39.55(18)
C55 C56 Li 164.5(3)
C57 C56 Li 77.7(2)
N4 C57 C52 122.5(3)
N4 C57 C56 116.9(3)
C52 C57 C56 120.6(3)
N4 C57 Li 45.02(19)
C52 C57 Li 166.5(3)
C56 C57 Li 72.1(2)
C63 N5 C67 110.5(3)
C63 N5 C71 106.6(3)
C67 N5 C71 110.6(3)
C63 N5 C59 111.3(3)
C67 N5 C59 106.6(3)
C71 N5 C59 111.3(3)
C60 C59 N5 117.5(3)
C59 C60 C61 108.7(4)
C60 C61 C62 112.5(4)
N5 C63 C64 115.2(3)
C63 C64 C65' 110.0(7)
C63 C64 C65 114.6(4)
C65' C64 C65 43.6(6)
C64 C65 C66 112.7(5)
C64 C65' C66' 103.2(10)
N5 C67 C68 116.5(3)
C67 C68 C69 111.2(3)
C68 C69 C70 113.2(3)
N5 C71 C72 114.1(4)
C73 C72 C71 125.6(5)
C73 C72 C73' 47.5(5)
C71 C72 C73' 96.7(5)
C72 C73 C74 97.7(5)
C74' C73' C72 114.0(7)
Cl1 C75 Cl2 113.0(3)
Cl3 C76 Cl4 111.0(3)

loop_
_geom_bond_atom_site_label_1
_geom_bond_atom_site_label_2
_geom_bond_distance
Pt1 C17 1.973(3)
Pt1 C1 2.003(3)
Pt1 N1 2.078(3)
Pt1 O1 2.111(2)
Pt2 C46 1.976(3)
Pt2 C30 2.002(4)
Pt2 N3 2.076(3)
Pt2 O2 2.100(2)
Li O2 1.888(6)
Li O1 1.903(6)
Li N2 2.028(6)
Li N4 2.058(6)
Li C56 2.713(6)
Li C27 2.723(6)
Li C28 2.767(6)
Li C57 2.785(6)
F1 C2 1.357(4)
F2 C3 1.347(4)
F3 C4 1.353(4)
F4 C5 1.349(4)
F5 C6 1.362(4)
F6 C31 1.363(4)
F7 C32 1.354(4)
F8 C33 1.346(4)
F9 C34 1.338(4)
F10 C35 1.357(4)
N1 C7 1.341(4)
N1 C19 1.371(4)
N2 C20 1.315(4)
N2 C28 1.379(4)
N3 C36 1.343(4)
N3 C48 1.365(4)
N4 C49 1.319(4)
N4 C57 1.374(4)
O1 C27 1.334(4)
O2 C56 1.330(4)
C1 C2 1.390(5)
C1 C6 1.402(5)
C2 C3 1.383(5)
C3 C4 1.375(5)
C4 C5 1.379(5)
C5 C6 1.376(5)
C7 C8 1.393(5)
C8 C9 1.368(6)
C9 C10 1.415(5)
C10 C19 1.402(5)
C10 C11 1.439(5)
C11 C12 1.349(5)
C12 C13 1.433(5)
C13 C18 1.405(5)
C13 C14 1.420(5)
C14 C15 1.376(5)
C15 C16 1.406(5)
C16 C17 1.396(4)
C17 C18 1.428(5)
C18 C19 1.425(5)
C20 C21 1.423(5)
C20 C29 1.506(5)
C21 C22 1.363(5)
C22 C23 1.414(5)
C23 C24 1.409(5)
C23 C28 1.423(4)
C24 C25 1.370(6)
C25 C26 1.410(5)
C26 C27 1.367(5)
C27 C28 1.428(5)
C30 C31 1.387(5)
C30 C35 1.391(5)
C31 C32 1.372(5)
C32 C33 1.378(6)
C33 C34 1.376(6)
C34 C35 1.390(5)
C36 C37 1.400(5)
C37 C38 1.381(5)
C38 C39 1.414(5)
C39 C48 1.401(5)
C39 C40 1.429(5)
C40 C41 1.355(5)
C41 C42 1.432(5)
C42 C47 1.405(5)
C42 C43 1.409(5)
C43 C44 1.380(6)
C44 C45 1.392(5)
C45 C46 1.400(5)
C46 C47 1.428(5)
C47 C48 1.426(5)
C49 C50 1.410(5)
C49 C58 1.511(5)
C50 C51 1.359(5)
C51 C52 1.408(5)
C52 C53 1.415(5)
C52 C57 1.425(4)
C53 C54 1.363(5)
C54 C55 1.402(5)
C55 C56 1.388(4)
C56 C57 1.434(4)
N5 C63 1.513(5)
N5 C67 1.515(5)
N5 C71 1.521(5)
N5 C59 1.526(5)
C59 C60 1.515(6)
C60 C61 1.531(6)
C61 C62 1.532(6)
C63 C64 1.526(6)
C64 C65' 1.528(5)
C64 C65 1.540(4)
C65 C66 1.541(5)
C65' C66' 1.540(5)
C67 C68 1.518(5)
C68 C69 1.525(5)
C69 C70 1.526(6)
C71 C72 1.528(7)
C72 C73 1.508(4)
C72 C73' 1.564(5)
C73 C74 1.530(5)
C73' C74' 1.544(5)
Cl1 C75 1.751(6)
Cl2 C75 1.752(5)
Cl3 C76 1.736(6)
Cl4 C76 1.752(6)
